data_7045139
loop_
_publ_author_name
'Flowers, S. E.'
'Johnson, M. C.'
'Pitre, B. Z.'
'Cossairt, B. M.'

_publ_section_title
;
 Synthetic routes to a coordinatively unsaturated ruthenium complex
 supported by a tripodal, protic bis(N-heterocyclic carbene) phosphine
 ligand.
;
_journal_issue 4
_journal_name_full 'Dalton transactions (Cambridge, England : 2003)'
_journal_page_first 1276
_journal_page_last 1283
_journal_paper_doi 10.1039/c7dt04333c
_journal_volume 47
_journal_year 2018
_chemical_formula_moiety 'C34 H37 Cl2 N4 P Ru'
_chemical_formula_sum 'C34 H37 Cl2 N4 P Ru'
_chemical_formula_weight 704.62
_chemical_name_common sef3_14
_chemical_name_systematic
;
 sef3_14
;
_space_group_IT_number 148
_space_group_name_Hall '-R 3'
_space_group_name_H-M_alt 'R -3 :H'
_symmetry_cell_setting trigonal
_symmetry_Int_Tables_number 148
_symmetry_space_group_name_Hall '-R 3'
_symmetry_space_group_name_H-M 'R -3 :H'
_atom_sites_solution_hydrogens geom
_atom_sites_solution_primary direct
_atom_sites_solution_secondary difmap
_audit_conform_dict_location ftp://ftp.iucr.org/pub/cif_core.dic
_audit_conform_dict_name cif_core.dic
_audit_conform_dict_version 2.4
_audit_creation_date 2017-07-18T12:05:24-00:00
_audit_creation_method 'WinGX routine CIF_UPDATE'
_audit_update_record
;
2017-08-26 deposited with the CCDC.
2017-12-20 downloaded from the CCDC.
;
_cell_angle_alpha 90
_cell_angle_beta 90
_cell_angle_gamma 120
_cell_formula_units_Z 18
_cell_length_a 33.798(4)
_cell_length_b 33.798(4)
_cell_length_c 19.6172(17)
_cell_measurement_reflns_used 7973
_cell_measurement_temperature 100(2)
_cell_measurement_theta_max 20
_cell_measurement_theta_min 3
_cell_volume 19407(4)
_computing_cell_refinement 'SAINT (Bruker, 2007)'
_computing_data_collection 'APEX2 (Bruker, 2007)'
_computing_data_reduction 'SAINT (Bruker, 2007)'
_computing_molecular_graphics 'ORTEP-3 for Windows (Farrugia, 1997)'
_computing_publication_material 'SHELXL-97 (Sheldrick, 1997)'
_computing_structure_refinement 'SHELXL-97 (Sheldrick, 2008)'
_computing_structure_solution 'SHELXS97 (Sheldrick, 1997)'
_diffrn_ambient_temperature 100(2)
_diffrn_measured_fraction_theta_full 0.998
_diffrn_measured_fraction_theta_max 0.997
_diffrn_measurement_device_type 'Bruker APEXII CCD area-detector'
_diffrn_measurement_method '\f and \w scans'
_diffrn_radiation_monochromator graphite
_diffrn_radiation_type MoK\a
_diffrn_radiation_wavelength 0.71073
_diffrn_reflns_av_R_equivalents 0.1708
_diffrn_reflns_av_unetI/netI 0.1389
_diffrn_reflns_limit_h_max 40
_diffrn_reflns_limit_h_min -40
_diffrn_reflns_limit_k_max 40
_diffrn_reflns_limit_k_min -40
_diffrn_reflns_limit_l_max 23
_diffrn_reflns_limit_l_min -23
_diffrn_reflns_number 71162
_diffrn_reflns_theta_full 25
_diffrn_reflns_theta_max 25.43
_diffrn_reflns_theta_min 1.25
_diffrn_source 'fine-focus sealed tube'
_exptl_absorpt_coefficient_mu 0.547
_exptl_absorpt_correction_T_max 0.9838
_exptl_absorpt_correction_T_min 0.9524
_exptl_absorpt_correction_type multi-scan
_exptl_absorpt_process_details '(SADABS; Bruker, 2007)'
_exptl_crystal_colour orange
_exptl_crystal_density_diffrn 1.085
_exptl_crystal_density_method 'not measured'
_exptl_crystal_description prism
_exptl_crystal_F_000 6516
_exptl_crystal_size_max 0.09
_exptl_crystal_size_mid 0.05
_exptl_crystal_size_min 0.03
_refine_diff_density_max 0.47
_refine_diff_density_min -0.469
_refine_diff_density_rms 0.096
_refine_ls_extinction_method none
_refine_ls_goodness_of_fit_ref 0.963
_refine_ls_hydrogen_treatment constr
_refine_ls_matrix_type full
_refine_ls_number_parameters 383
_refine_ls_number_reflns 7953
_refine_ls_number_restraints 0
_refine_ls_restrained_S_all 0.963
_refine_ls_R_factor_all 0.1388
_refine_ls_R_factor_gt 0.0662
_refine_ls_shift/su_max 0.001
_refine_ls_shift/su_mean 0
_refine_ls_structure_factor_coef Fsqd
_refine_ls_weighting_details 'calc w=1/[\s^2^(Fo^2^)+(0.0706P)^2^+0.0000P] where P=(Fo^2^+2Fc^2^)/3'
_refine_ls_weighting_scheme calc
_refine_ls_wR_factor_gt 0.1377
_refine_ls_wR_factor_ref 0.1579
_reflns_number_gt 4415
_reflns_number_total 7953
_reflns_threshold_expression >2\s(I)
_cod_data_source_file c7dt04333c2.cif
_cod_data_source_block sef3_14_0m
_cod_depositor_comments 'Adding full bibliography for 7045138--7045140.cif.'
_cod_original_sg_symbol_H-M 'R -3'
_cod_database_code 7045139
_platon_squeeze_void_probe_radius 1.20

loop_
_symmetry_equiv_pos_as_xyz
'x, y, z'
'-y, x-y, z'
'-x+y, -x, z'
'x+2/3, y+1/3, z+1/3'
'-y+2/3, x-y+1/3, z+1/3'
'-x+y+2/3, -x+1/3, z+1/3'
'x+1/3, y+2/3, z+2/3'
'-y+1/3, x-y+2/3, z+2/3'
'-x+y+1/3, -x+2/3, z+2/3'
'-x, -y, -z'
'y, -x+y, -z'
'x-y, x, -z'
'-x+2/3, -y+1/3, -z+1/3'
'y+2/3, -x+y+1/3, -z+1/3'
'x-y+2/3, x+1/3, -z+1/3'
'-x+1/3, -y+2/3, -z+2/3'
'y+1/3, -x+y+2/3, -z+2/3'
'x-y+1/3, x+2/3, -z+2/3'

loop_
_atom_site_label
_atom_site_type_symbol
_atom_site_fract_x
_atom_site_fract_y
_atom_site_fract_z
_atom_site_U_iso_or_equiv
_atom_site_adp_type
_atom_site_occupancy
_atom_site_symmetry_multiplicity
_atom_site_calc_flag
_atom_site_refinement_flags
C1 C -0.1963(2) -0.2526(2) 0.2103(3) 0.0383(17) Uani 1 1 d .
H1 H -0.1967 -0.2268 0.192 0.046 Uiso 1 1 calc R
C2 C -0.1857(2) -0.2965(2) 0.2774(3) 0.0319(16) Uani 1 1 d .
C3 C -0.1759(2) -0.3173(3) 0.3312(3) 0.0397(18) Uani 1 1 d .
H3 H -0.1623 -0.3006 0.3717 0.048 Uiso 1 1 calc R
C4 C -0.1862(2) -0.3617(2) 0.3251(3) 0.0353(17) Uani 1 1 d .
C5 C -0.2067(2) -0.3870(2) 0.2668(3) 0.0288(15) Uani 1 1 d .
C6 C -0.2164(2) -0.3671(2) 0.2121(3) 0.0278(15) Uani 1 1 d .
H6 H -0.2298 -0.3838 0.1715 0.033 Uiso 1 1 calc R
C7 C -0.2060(2) -0.3220(2) 0.2185(3) 0.0279(15) Uani 1 1 d .
C8 C -0.1755(2) -0.3841(3) 0.3840(3) 0.048(2) Uani 1 1 d .
H8A H -0.158 -0.3611 0.4188 0.072 Uiso 1 1 calc R
H8B H -0.1575 -0.3976 0.3672 0.072 Uiso 1 1 calc R
H8C H -0.2041 -0.4082 0.4038 0.072 Uiso 1 1 calc R
C9 C -0.2183(2) -0.4364(2) 0.2609(3) 0.0340(16) Uani 1 1 d .
H9A H -0.2307 -0.4479 0.2154 0.051 Uiso 1 1 calc R
H9B H -0.2411 -0.4548 0.2954 0.051 Uiso 1 1 calc R
H9C H -0.1906 -0.4384 0.2679 0.051 Uiso 1 1 calc R
C10 C -0.2360(2) -0.3064(2) 0.1105(3) 0.0315(16) Uani 1 1 d .
H10A H -0.2258 -0.3249 0.0846 0.038 Uiso 1 1 calc R
H10B H -0.228 -0.2786 0.0836 0.038 Uiso 1 1 calc R
C11 C -0.28720(19) -0.3337(2) 0.1203(3) 0.0239(14) Uani 1 1 d .
H11A H -0.2973 -0.3134 0.1407 0.029 Uiso 1 1 calc R
H11B H -0.2941 -0.3584 0.1535 0.029 Uiso 1 1 calc R
C12 C -0.2839(2) -0.2286(2) 0.1006(3) 0.0342(16) Uani 1 1 d .
H12 H -0.3127 -0.2443 0.1227 0.041 Uiso 1 1 calc R
C13 C -0.2139(2) -0.1828(2) 0.0789(3) 0.0331(16) Uani 1 1 d .
C14 C -0.1674(3) -0.1491(2) 0.0819(4) 0.0463(19) Uani 1 1 d .
H14 H -0.1549 -0.131 0.1216 0.056 Uiso 1 1 calc R
C15 C -0.1408(2) -0.1433(2) 0.0258(4) 0.048(2) Uani 1 1 d .
C16 C -0.1588(3) -0.1692(2) -0.0339(4) 0.0447(19) Uani 1 1 d .
C17 C -0.2042(2) -0.2030(2) -0.0368(3) 0.0394(17) Uani 1 1 d .
H17 H -0.2168 -0.2212 -0.0764 0.047 Uiso 1 1 calc R
C18 C -0.2308(2) -0.2091(2) 0.0214(3) 0.0311(15) Uani 1 1 d .
C19 C -0.0895(2) -0.1091(3) 0.0295(5) 0.069(3) Uani 1 1 d .
H19A H -0.0801 -0.0895 -0.011 0.103 Uiso 1 1 calc R
H19B H -0.0726 -0.1257 0.0313 0.103 Uiso 1 1 calc R
H19C H -0.0829 -0.0902 0.0704 0.103 Uiso 1 1 calc R
C20 C -0.1296(3) -0.1614(3) -0.0966(4) 0.062(2) Uani 1 1 d .
H20A H -0.1482 -0.1827 -0.1326 0.092 Uiso 1 1 calc R
H20B H -0.1043 -0.1665 -0.0851 0.092 Uiso 1 1 calc R
H20C H -0.1174 -0.1299 -0.1126 0.092 Uiso 1 1 calc R
C21 C -0.3088(2) -0.2754(2) -0.0097(3) 0.0298(15) Uani 1 1 d .
H21A H -0.3084 -0.2615 -0.0542 0.036 Uiso 1 1 calc R
H21B H -0.34 -0.2886 0.0093 0.036 Uiso 1 1 calc R
C22 C -0.2983(2) -0.31411(19) -0.0212(3) 0.0253(14) Uani 1 1 d .
H22A H -0.2647 -0.3007 -0.0235 0.03 Uiso 1 1 calc R
H22B H -0.3109 -0.3283 -0.066 0.03 Uiso 1 1 calc R
C23 C -0.3010(2) -0.3981(2) 0.0148(3) 0.0317(16) Uani 1 1 d .
C24 C -0.3040(3) -0.4316(3) 0.0597(3) 0.056(2) Uani 1 1 d .
H24 H -0.3157 -0.4334 0.1043 0.067 Uiso 1 1 calc R
C25 C -0.2905(3) -0.4619(3) 0.0402(4) 0.069(3) Uani 1 1 d .
H25 H -0.2911 -0.4835 0.0716 0.083 Uiso 1 1 calc R
C26 C -0.2759(3) -0.4602(3) -0.0262(4) 0.055(2) Uani 1 1 d .
H26 H -0.2686 -0.4826 -0.0411 0.066 Uiso 1 1 calc R
C27 C -0.2719(2) -0.4279(3) -0.0704(3) 0.0440(19) Uani 1 1 d .
H27 H -0.2607 -0.4268 -0.1151 0.053 Uiso 1 1 calc R
C28 C -0.2842(2) -0.3959(2) -0.0497(3) 0.0326(16) Uani 1 1 d .
H28 H -0.2811 -0.3727 -0.0803 0.039 Uiso 1 1 calc R
C29 C -0.4358(2) -0.4566(2) 0.0023(3) 0.0433(19) Uani 1 1 d .
H29 H -0.4323 -0.4827 0.0054 0.052 Uiso 1 1 calc R
C30 C -0.4094(2) -0.4210(2) -0.0434(3) 0.0379(17) Uani 1 1 d .
H30 H -0.388 -0.4229 -0.0726 0.045 Uiso 1 1 calc R
C31 C -0.4153(2) -0.3815(3) -0.0455(3) 0.047(2) Uani 1 1 d .
H31 H -0.3986 -0.3577 -0.0774 0.057 Uiso 1 1 calc R
C32 C -0.4455(3) -0.3786(3) -0.0007(3) 0.049(2) Uani 1 1 d .
H32 H -0.4472 -0.3513 0.0007 0.059 Uiso 1 1 calc R
C33 C -0.4737(2) -0.4152(3) 0.0425(3) 0.0459(19) Uani 1 1 d .
H33 H -0.4961 -0.4139 0.07 0.055 Uiso 1 1 calc R
C34 C -0.4681(2) -0.4524(3) 0.0442(3) 0.0426(19) Uani 1 1 d .
H34 H -0.4865 -0.4766 0.0746 0.051 Uiso 1 1 calc R
N1 N -0.18055(19) -0.25339(19) 0.2708(3) 0.0416(15) Uani 1 1 d .
N2 N -0.21206(17) -0.29310(17) 0.1762(2) 0.0299(12) Uani 1 1 d .
N3 N -0.2482(2) -0.19496(19) 0.1290(3) 0.0406(14) Uani 1 1 d .
N4 N -0.27660(18) -0.23949(17) 0.0365(2) 0.0305(13) Uani 1 1 d .
P1 P -0.32085(6) -0.35929(6) 0.04396(7) 0.0258(4) Uani 1 1 d .
Cl1 Cl -0.38915(6) -0.43001(5) 0.15689(7) 0.0353(4) Uani 1 1 d .
Cl2 Cl -0.38494(5) -0.33040(6) 0.13320(7) 0.0328(4) Uani 1 1 d .
Ru1 Ru -0.399443(18) -0.393343(18) 0.05882(2) 0.02929(17) Uani 1 1 d .

loop_
_atom_site_aniso_label
_atom_site_aniso_U_11
_atom_site_aniso_U_22
_atom_site_aniso_U_33
_atom_site_aniso_U_23
_atom_site_aniso_U_13
_atom_site_aniso_U_12
C1 0.036(4) 0.029(4) 0.053(4) -0.005(3) -0.008(3) 0.019(4)
C2 0.024(4) 0.032(4) 0.035(4) -0.009(3) -0.009(3) 0.010(3)
C3 0.030(4) 0.054(5) 0.030(4) -0.007(3) -0.019(3) 0.018(4)
C4 0.028(4) 0.048(5) 0.032(4) 0.006(3) -0.004(3) 0.021(4)
C5 0.024(4) 0.035(4) 0.033(3) 0.007(3) 0.002(3) 0.019(3)
C6 0.022(4) 0.032(4) 0.027(3) -0.001(3) 0.005(3) 0.012(3)
C7 0.019(4) 0.032(4) 0.031(3) 0.000(3) 0.003(3) 0.011(3)
C8 0.047(5) 0.058(5) 0.048(4) 0.014(4) -0.001(4) 0.033(4)
C9 0.031(4) 0.039(4) 0.039(4) 0.010(3) 0.002(3) 0.023(4)
C10 0.034(4) 0.035(4) 0.026(3) 0.004(3) -0.005(3) 0.018(3)
C11 0.027(4) 0.029(4) 0.017(3) -0.003(3) 0.005(2) 0.014(3)
C12 0.044(5) 0.034(4) 0.029(4) 0.005(3) 0.000(3) 0.022(4)
C13 0.033(4) 0.021(4) 0.049(4) 0.005(3) -0.004(3) 0.016(3)
C14 0.052(5) 0.028(4) 0.068(5) 0.009(4) -0.005(4) 0.027(4)
C15 0.036(5) 0.025(4) 0.086(6) 0.019(4) 0.006(4) 0.018(4)
C16 0.038(5) 0.037(5) 0.070(5) 0.010(4) 0.011(4) 0.027(4)
C17 0.042(5) 0.035(4) 0.044(4) -0.001(3) -0.005(3) 0.021(4)
C18 0.026(4) 0.033(4) 0.039(4) 0.008(3) 0.000(3) 0.018(3)
C19 0.034(5) 0.037(5) 0.138(8) 0.012(5) 0.001(5) 0.019(4)
C20 0.062(6) 0.058(6) 0.082(6) 0.036(4) 0.039(5) 0.042(5)
C21 0.025(4) 0.032(4) 0.026(3) 0.009(3) -0.002(3) 0.009(3)
C22 0.023(4) 0.025(4) 0.025(3) 0.011(3) 0.001(3) 0.010(3)
C23 0.035(4) 0.027(4) 0.033(4) -0.001(3) -0.006(3) 0.015(3)
C24 0.088(7) 0.046(5) 0.045(4) 0.018(4) 0.034(4) 0.042(5)
C25 0.104(8) 0.076(7) 0.060(5) 0.014(5) 0.022(5) 0.070(6)
C26 0.066(6) 0.045(5) 0.070(5) -0.006(4) 0.003(4) 0.040(5)
C27 0.044(5) 0.045(5) 0.042(4) -0.005(4) 0.010(3) 0.021(4)
C28 0.037(4) 0.040(4) 0.022(3) -0.003(3) -0.002(3) 0.020(4)
C29 0.047(5) 0.038(5) 0.030(4) -0.003(3) -0.008(3) 0.010(4)
C30 0.031(4) 0.041(5) 0.028(4) -0.013(3) -0.007(3) 0.007(4)
C31 0.047(5) 0.056(5) 0.021(4) 0.001(3) -0.014(3) 0.012(4)
C32 0.050(5) 0.060(6) 0.039(4) -0.007(4) -0.019(4) 0.030(5)
C33 0.021(4) 0.064(6) 0.044(4) 0.003(4) 0.001(3) 0.015(4)
C34 0.029(4) 0.047(5) 0.031(4) 0.000(3) -0.005(3) 0.003(4)
N1 0.035(4) 0.034(4) 0.055(4) -0.008(3) -0.024(3) 0.017(3)
N2 0.026(3) 0.031(3) 0.034(3) 0.010(3) 0.003(2) 0.016(3)
N3 0.045(4) 0.030(3) 0.044(3) 0.002(3) -0.003(3) 0.017(3)
N4 0.043(4) 0.031(3) 0.029(3) 0.005(2) 0.001(3) 0.027(3)
P1 0.0301(10) 0.0278(10) 0.0176(8) 0.0033(7) 0.0006(7) 0.0130(8)
Cl1 0.0410(10) 0.0324(10) 0.0236(8) 0.0030(7) 0.0019(7) 0.0118(8)
Cl2 0.0307(9) 0.0350(10) 0.0301(8) 0.0004(7) 0.0042(7) 0.0146(8)
Ru1 0.0267(3) 0.0329(3) 0.0209(3) 0.0001(2) 0.0000(2) 0.0094(3)

loop_
_atom_type_symbol
_atom_type_description
_atom_type_scat_dispersion_real
_atom_type_scat_dispersion_imag
_atom_type_scat_source
C C 0.0033 0.0016 'International Tables Vol C Tables 4.2.6.8 and 6.1.1.4'
H H 0 0 'International Tables Vol C Tables 4.2.6.8 and 6.1.1.4'
N N 0.0061 0.0033 'International Tables Vol C Tables 4.2.6.8 and 6.1.1.4'
P P 0.1023 0.0942 'International Tables Vol C Tables 4.2.6.8 and 6.1.1.4'
Cl Cl 0.1484 0.1585 'International Tables Vol C Tables 4.2.6.8 and 6.1.1.4'
Ru Ru -1.2594 0.8363 'International Tables Vol C Tables 4.2.6.8 and 6.1.1.4'

loop_
_geom_angle_atom_site_label_1
_geom_angle_atom_site_label_2
_geom_angle_atom_site_label_3
_geom_angle
N1 C1 N2 112.6(6)
N1 C2 C3 131.5(6)
N1 C2 C7 109.6(5)
C3 C2 C7 118.8(6)
C4 C3 C2 119.5(6)
C3 C4 C5 121.5(6)
C3 C4 C8 119.2(6)
C5 C4 C8 119.2(6)
C4 C5 C6 120.2(6)
C4 C5 C9 121.1(5)
C6 C5 C9 118.7(5)
C7 C6 C5 118.1(6)
N2 C7 C6 132.9(6)
N2 C7 C2 105.3(6)
C6 C7 C2 121.8(6)
N2 C10 C11 111.3(5)
C10 C11 P1 116.1(4)
N3 C12 N4 114.7(6)
C18 C13 C14 119.5(6)
C18 C13 N3 111.7(6)
C14 C13 N3 128.8(6)
C15 C14 C13 118.0(7)
C14 C15 C16 122.0(7)
C14 C15 C19 119.0(8)
C16 C15 C19 118.9(7)
C17 C16 C15 120.3(7)
C17 C16 C20 118.0(7)
C15 C16 C20 121.8(7)
C16 C17 C18 117.0(6)
C13 C18 N4 104.5(5)
C13 C18 C17 123.1(6)
N4 C18 C17 132.4(6)
N4 C21 C22 113.8(5)
C21 C22 P1 115.4(4)
C28 C23 C24 119.0(6)
C28 C23 P1 122.4(5)
C24 C23 P1 118.5(5)
C25 C24 C23 121.0(6)
C24 C25 C26 118.5(7)
C27 C26 C25 121.9(7)
C26 C27 C28 119.5(6)
C23 C28 C27 120.0(6)
C30 C29 C34 118.2(7)
C30 C29 Ru1 71.2(4)
C34 C29 Ru1 72.1(4)
C29 C30 C31 119.1(7)
C29 C30 Ru1 70.9(4)
C31 C30 Ru1 72.0(4)
C32 C31 C30 119.6(7)
C32 C31 Ru1 71.3(4)
C30 C31 Ru1 69.4(4)
C31 C32 C33 121.1(8)
C31 C32 Ru1 71.9(4)
C33 C32 Ru1 74.0(4)
C34 C33 C32 118.8(7)
C34 C33 Ru1 69.8(4)
C32 C33 Ru1 69.2(4)
C33 C34 C29 122.8(7)
C33 C34 Ru1 74.6(4)
C29 C34 Ru1 69.6(4)
C1 N1 C2 105.5(5)
C1 N2 C7 107.0(5)
C1 N2 C10 128.0(5)
C7 N2 C10 124.7(5)
C12 N3 C13 102.9(5)
C12 N4 C18 106.2(5)
C12 N4 C21 129.2(6)
C18 N4 C21 124.6(5)
C11 P1 C23 103.3(3)
C11 P1 C22 106.1(3)
C23 P1 C22 103.2(3)
C11 P1 Ru1 114.89(19)
C23 P1 Ru1 114.9(2)
C22 P1 Ru1 113.2(2)
C29 Ru1 C30 37.9(2)
C29 Ru1 C34 38.3(3)
C30 Ru1 C34 67.8(2)
C29 Ru1 C32 80.5(3)
C30 Ru1 C32 68.3(3)
C34 Ru1 C32 65.8(3)
C29 Ru1 C31 68.5(3)
C30 Ru1 C31 38.6(3)
C34 Ru1 C31 78.5(3)
C32 Ru1 C31 36.8(3)
C29 Ru1 C33 67.3(3)
C30 Ru1 C33 79.6(3)
C34 Ru1 C33 35.6(3)
C32 Ru1 C33 36.8(3)
C31 Ru1 C33 66.2(3)
C29 Ru1 P1 111.7(2)
C30 Ru1 P1 89.47(18)
C34 Ru1 P1 149.4(2)
C32 Ru1 P1 125.8(2)
C31 Ru1 P1 96.6(2)
C33 Ru1 P1 162.23(19)
C29 Ru1 Cl1 93.32(18)
C30 Ru1 Cl1 123.3(2)
C34 Ru1 Cl1 89.75(19)
C32 Ru1 Cl1 147.6(2)
C31 Ru1 Cl1 161.3(2)
C33 Ru1 Cl1 111.63(19)
P1 Ru1 Cl1 86.08(6)
C29 Ru1 Cl2 160.5(2)
C30 Ru1 Cl2 149.0(2)
C34 Ru1 Cl2 122.3(2)
C32 Ru1 Cl2 88.6(2)
C31 Ru1 Cl2 111.2(2)
C33 Ru1 Cl2 94.4(2)
P1 Ru1 Cl2 87.78(6)
Cl1 Ru1 Cl2 87.29(5)

loop_
_geom_bond_atom_site_label_1
_geom_bond_atom_site_label_2
_geom_bond_distance
C1 N1 1.306(7)
C1 N2 1.369(8)
C2 N1 1.385(8)
C2 C3 1.394(8)
C2 C7 1.399(8)
C3 C4 1.368(9)
C4 C5 1.387(8)
C4 C8 1.521(8)
C5 C6 1.392(8)
C5 C9 1.516(8)
C6 C7 1.387(8)
C7 N2 1.373(7)
C10 N2 1.466(7)
C10 C11 1.513(8)
C11 P1 1.816(5)
C12 N3 1.298(8)
C12 N4 1.368(7)
C13 C18 1.372(8)
C13 C14 1.407(9)
C13 N3 1.414(8)
C14 C15 1.373(10)
C15 C16 1.407(10)
C15 C19 1.530(10)
C16 C17 1.382(9)
C16 C20 1.514(9)
C17 C18 1.401(9)
C18 N4 1.397(8)
C21 N4 1.469(7)
C21 C22 1.534(8)
C22 P1 1.839(5)
C23 C28 1.374(8)
C23 C24 1.396(9)
C23 P1 1.838(7)
C24 C25 1.368(10)
C25 C26 1.384(9)
C26 C27 1.346(9)
C27 C28 1.400(9)
C29 C30 1.405(9)
C29 C34 1.429(9)
C29 Ru1 2.163(7)
C30 C31 1.444(10)
C30 Ru1 2.167(6)
C31 C32 1.389(10)
C31 Ru1 2.202(6)
C32 C33 1.406(10)
C32 Ru1 2.195(7)
C33 C34 1.361(10)
C33 Ru1 2.256(7)
C34 Ru1 2.195(7)
P1 Ru1 2.3254(17)
Cl1 Ru1 2.4061(15)
Cl2 Ru1 2.4192(16)

loop_
_platon_squeeze_void_nr
_platon_squeeze_void_average_x
_platon_squeeze_void_average_y
_platon_squeeze_void_average_z
_platon_squeeze_void_volume
_platon_squeeze_void_count_electrons
_platon_squeeze_void_content
1 0.000 0.000 -0.022 2232 698 ' '
2 0.333 0.667 0.166 2232 698 ' '
3 0.667 0.333 0.832 2233 697 ' '
